data_4330754
loop_
_publ_author_name
'Bidraha Bagh'
'Nora C. Breit'
'Klaus Harms'
'Gabriele Schatte'
'Ian J. Burgess'
'Holger Braunschweig'
'Jens M\"uller'

_publ_contact_author_address
; Department of Chemistry
  University of Saskatchewan
  Saskatoon, Saskatchewan S7N 5C9
  Canada
;
_publ_contact_author_email jens.mueller@usask.ca
_publ_contact_author_fax '001 306 966 4730'
_publ_contact_author_name 'Dr Jens M\"uller'
_publ_contact_author_phone '001 306 966 2466'
_publ_section_title
;
 [1.1]Ferrocenophanes and Bis(ferrocenyl) Species with Aluminum and
 Gallium as Bridging Elements: Synthesis, Characterization, and
 Electrochemical Studies
;
_journal_name_full 'Inorganic Chemistry'
_journal_page_first 11155
_journal_page_last 11167
_journal_paper_doi 10.1021/ic301777y
_journal_volume 51
_journal_year 2012
_chemical_formula_moiety 'C24 H28 Fe2 Si1'
_chemical_formula_sum 'C24 H28 Fe2 Si'
_chemical_formula_weight 456.25
_chemical_name_systematic
;
 ?
;
_space_group_IT_number 2
_symmetry_cell_setting triclinic
_symmetry_space_group_name_Hall '-P 1'
_symmetry_space_group_name_H-M 'P -1'
_atom_sites_solution_hydrogens geom
_atom_sites_solution_primary direct
_atom_sites_solution_secondary difmap
_cell_angle_alpha 80.412(4)
_cell_angle_beta 81.259(4)
_cell_angle_gamma 86.783(4)
_cell_formula_units_Z 2
_cell_length_a 7.4304(4)
_cell_length_b 10.6917(5)
_cell_length_c 13.0227(6)
_cell_measurement_reflns_used 9443
_cell_measurement_temperature 100(2)
_cell_measurement_theta_max 25
_cell_measurement_theta_min 1.6
_cell_volume 1007.77(9)
_computing_cell_refinement 'STOE X-AREA (STOE & Cie, 2006)'
_computing_data_collection 'STOE X-AREA  (STOE & Cie, 2006)'
_computing_data_reduction 'STOE X-AREA (STOE & Cie, 2006)'
_computing_molecular_graphics 'DIAMOND 3.2 (Brandenburg, 2007)'
_computing_publication_material 'WinGX publication routines (Farrugia, 1999)'
_computing_structure_refinement 'SHELXL-97 (Sheldrick, 2008)'
_computing_structure_solution 'SIR97 (Altomare et al, 1999)'
_diffrn_ambient_temperature 100(2)
_diffrn_measured_fraction_theta_full 1.000
_diffrn_measured_fraction_theta_max 1.000
_diffrn_measurement_device_type 'STOE IPDS2'
_diffrn_measurement_method 'omega scans'
_diffrn_radiation_monochromator graphite
_diffrn_radiation_source 'fine-focus sealed tube'
_diffrn_radiation_type MoK\a
_diffrn_radiation_wavelength 0.71073
_diffrn_reflns_av_R_equivalents 0.0617
_diffrn_reflns_av_sigmaI/netI 0.0527
_diffrn_reflns_limit_h_max 8
_diffrn_reflns_limit_h_min -8
_diffrn_reflns_limit_k_max 12
_diffrn_reflns_limit_k_min -12
_diffrn_reflns_limit_l_max 15
_diffrn_reflns_limit_l_min -15
_diffrn_reflns_number 10489
_diffrn_reflns_theta_full 24.99
_diffrn_reflns_theta_max 24.99
_diffrn_reflns_theta_min 1.60
_exptl_absorpt_coefficient_mu 1.505
_exptl_absorpt_correction_T_max 1.018
_exptl_absorpt_correction_T_min 0.6105
_exptl_absorpt_correction_type multi-scan
_exptl_absorpt_process_details
;

Platon (Spek, 2009; Blessing, 1995)

;
_exptl_crystal_colour yellow
_exptl_crystal_density_diffrn 1.504
_exptl_crystal_description plate
_exptl_crystal_F_000 476
_exptl_crystal_size_max 0.30
_exptl_crystal_size_mid 0.24
_exptl_crystal_size_min 0.06
_refine_diff_density_max 0.413
_refine_diff_density_min -0.354
_refine_diff_density_rms 0.061
_refine_ls_extinction_method none
_refine_ls_goodness_of_fit_ref 0.880
_refine_ls_hydrogen_treatment constr
_refine_ls_matrix_type full
_refine_ls_number_parameters 246
_refine_ls_number_reflns 3546
_refine_ls_number_restraints 0
_refine_ls_restrained_S_all 0.880
_refine_ls_R_factor_all 0.0349
_refine_ls_R_factor_gt 0.0255
_refine_ls_shift/su_max 0.001
_refine_ls_shift/su_mean 0.000
_refine_ls_structure_factor_coef Fsqd
_refine_ls_weighting_details 'calc w=1/[\s^2^(Fo^2^)+(0.0297P)^2^+0.0000P] where P=(Fo^2^+2Fc^2^)/3'
_refine_ls_weighting_scheme calc
_refine_ls_wR_factor_gt 0.0563
_refine_ls_wR_factor_ref 0.0576
_reflns_number_gt 2802
_reflns_number_total 3546
_reflns_threshold_expression >2\s(I)
_cod_data_source_file ic301777y_si_001_5.cif
_cod_data_source_block 7Et
_cod_database_code 4330754

loop_
_symmetry_equiv_pos_as_xyz
'x, y, z'
'-x, -y, -z'

loop_
_atom_site_label
_atom_site_type_symbol
_atom_site_fract_x
_atom_site_fract_y
_atom_site_fract_z
_atom_site_U_iso_or_equiv
_atom_site_adp_type
_atom_site_occupancy
_atom_site_symmetry_multiplicity
_atom_site_calc_flag
_atom_site_refinement_flags
C1 C 0.0949(3) 0.1558(2) 0.44369(17) 0.0209(5) Uani 1 1 d .
H1A H 0.0046 0.1113 0.4155 0.025 Uiso 1 1 calc R
H1B H 0.1948 0.0939 0.4600 0.025 Uiso 1 1 calc R
C2 C 0.0034(3) 0.1985(2) 0.54618(17) 0.0265(5) Uani 1 1 d .
H2A H 0.0946 0.2343 0.5791 0.040 Uiso 1 1 calc R
H2B H -0.0510 0.1255 0.5943 0.040 Uiso 1 1 calc R
H2C H -0.0918 0.2632 0.5308 0.040 Uiso 1 1 calc R
C3 C 0.3531(3) 0.3827(2) 0.38839(17) 0.0207(5) Uani 1 1 d .
H3A H 0.4127 0.4420 0.3278 0.025 Uiso 1 1 calc R
H3B H 0.2810 0.4347 0.4371 0.025 Uiso 1 1 calc R
C4 C 0.5029(3) 0.3103(2) 0.44517(18) 0.0267(5) Uani 1 1 d .
H4A H 0.4483 0.2445 0.5010 0.040 Uiso 1 1 calc R
H4B H 0.5664 0.3694 0.4761 0.040 Uiso 1 1 calc R
H4C H 0.5899 0.2708 0.3948 0.040 Uiso 1 1 calc R
C20 C 0.2890(3) 0.2176(2) 0.21963(17) 0.0196(5) Uani 1 1 d .
C21 C 0.2179(3) 0.1125(2) 0.18375(17) 0.0204(5) Uani 1 1 d .
H21 H 0.1173 0.0640 0.2197 0.024 Uiso 1 1 calc R
C22 C 0.3218(3) 0.0926(2) 0.08593(17) 0.0219(5) Uani 1 1 d .
H22 H 0.3026 0.0292 0.0459 0.026 Uiso 1 1 calc R
C23 C 0.4589(3) 0.1842(2) 0.05907(17) 0.0227(5) Uani 1 1 d .
H23 H 0.5473 0.1935 -0.0024 0.027 Uiso 1 1 calc R
C24 C 0.4407(3) 0.2601(2) 0.14055(17) 0.0211(5) Uani 1 1 d .
H24 H 0.5165 0.3281 0.1425 0.025 Uiso 1 1 calc R
C25 C 0.5721(3) 0.0103(2) 0.34307(17) 0.0226(5) Uani 1 1 d .
H25 H 0.5264 0.0367 0.4085 0.027 Uiso 1 1 calc R
C26 C 0.5072(3) -0.0909(2) 0.30267(17) 0.0241(5) Uani 1 1 d .
H26 H 0.4094 -0.1435 0.3361 0.029 Uiso 1 1 calc R
C27 C 0.6133(3) -0.1002(2) 0.20351(18) 0.0250(5) Uani 1 1 d .
H27 H 0.5998 -0.1604 0.1594 0.030 Uiso 1 1 calc R
C28 C 0.7435(3) -0.0029(2) 0.18239(18) 0.0249(5) Uani 1 1 d .
H28 H 0.8320 0.0133 0.1214 0.030 Uiso 1 1 calc R
C29 C 0.7181(3) 0.0657(2) 0.26825(18) 0.0242(5) Uani 1 1 d .
H29 H 0.7861 0.1359 0.2747 0.029 Uiso 1 1 calc R
C30 C -0.0003(3) 0.3984(2) 0.30179(16) 0.0193(5) Uani 1 1 d .
C31 C -0.1037(3) 0.4006(2) 0.21655(17) 0.0211(5) Uani 1 1 d .
H31 H -0.0875 0.3425 0.1678 0.025 Uiso 1 1 calc R
C32 C -0.2338(3) 0.5030(2) 0.21670(17) 0.0231(5) Uani 1 1 d .
H32 H -0.3185 0.5249 0.1683 0.028 Uiso 1 1 calc R
C33 C -0.2159(3) 0.5668(2) 0.30125(17) 0.0234(5) Uani 1 1 d .
H33 H -0.2864 0.6387 0.3198 0.028 Uiso 1 1 calc R
C34 C -0.0730(3) 0.5039(2) 0.35353(17) 0.0205(5) Uani 1 1 d .
H34 H -0.0320 0.5275 0.4130 0.025 Uiso 1 1 calc R
C35 C 0.2873(3) 0.5846(2) 0.12851(17) 0.0232(5) Uani 1 1 d .
H35 H 0.3816 0.5213 0.1352 0.028 Uiso 1 1 calc R
C36 C 0.1679(3) 0.6010(2) 0.05185(17) 0.0256(5) Uani 1 1 d .
H36 H 0.1672 0.5503 -0.0015 0.031 Uiso 1 1 calc R
C37 C 0.0492(3) 0.7072(2) 0.0691(2) 0.0324(6) Uani 1 1 d .
H37 H -0.0442 0.7403 0.0289 0.039 Uiso 1 1 calc R
C38 C 0.0950(3) 0.7545(2) 0.15655(19) 0.0303(6) Uani 1 1 d .
H38 H 0.0374 0.8249 0.1855 0.036 Uiso 1 1 calc R
C39 C 0.2413(3) 0.6790(2) 0.19342(18) 0.0269(5) Uani 1 1 d .
H39 H 0.2989 0.6897 0.2516 0.032 Uiso 1 1 calc R
Fe1 Fe 0.48567(4) 0.07471(3) 0.20076(2) 0.01783(9) Uani 1 1 d .
Fe2 Fe 0.02275(4) 0.56903(3) 0.19932(2) 0.01816(9) Uani 1 1 d .
Si1 Si 0.19059(7) 0.28724(5) 0.33849(5) 0.01752(13) Uani 1 1 d .

loop_
_atom_site_aniso_label
_atom_site_aniso_U_11
_atom_site_aniso_U_22
_atom_site_aniso_U_33
_atom_site_aniso_U_23
_atom_site_aniso_U_13
_atom_site_aniso_U_12
C1 0.0228(11) 0.0175(11) 0.0228(12) -0.0026(9) -0.0047(9) -0.0016(9)
C2 0.0316(13) 0.0220(12) 0.0237(13) -0.0005(10) 0.0005(10) -0.0028(10)
C3 0.0216(11) 0.0206(11) 0.0198(11) -0.0037(9) -0.0025(8) -0.0014(9)
C4 0.0275(12) 0.0267(13) 0.0277(13) -0.0029(10) -0.0107(10) -0.0016(10)
C20 0.0186(11) 0.0186(11) 0.0208(11) -0.0008(9) -0.0043(8) 0.0020(8)
C21 0.0188(11) 0.0197(11) 0.0224(12) -0.0002(9) -0.0056(9) -0.0004(8)
C22 0.0236(11) 0.0225(11) 0.0216(12) -0.0055(9) -0.0097(9) 0.0051(9)
C23 0.0245(12) 0.0220(12) 0.0191(12) 0.0004(9) -0.0012(9) 0.0043(9)
C24 0.0205(11) 0.0179(11) 0.0234(12) -0.0011(9) -0.0006(9) -0.0003(9)
C25 0.0249(11) 0.0225(11) 0.0205(12) -0.0007(9) -0.0080(9) 0.0038(9)
C26 0.0245(12) 0.0195(11) 0.0272(13) 0.0027(10) -0.0077(9) 0.0005(9)
C27 0.0274(12) 0.0186(11) 0.0304(13) -0.0058(10) -0.0096(10) 0.0071(9)
C28 0.0186(11) 0.0278(12) 0.0270(13) -0.0028(10) -0.0031(9) 0.0064(9)
C29 0.0183(11) 0.0248(12) 0.0299(13) -0.0012(10) -0.0083(9) 0.0007(9)
C30 0.0196(11) 0.0179(11) 0.0199(12) -0.0022(9) -0.0009(9) -0.0034(9)
C31 0.0207(11) 0.0202(11) 0.0231(12) -0.0038(9) -0.0040(9) -0.0030(9)
C32 0.0162(11) 0.0261(12) 0.0257(12) 0.0009(10) -0.0035(9) -0.0033(9)
C33 0.0196(11) 0.0227(11) 0.0251(12) -0.0014(9) 0.0018(9) 0.0018(9)
C34 0.0201(11) 0.0199(11) 0.0206(11) -0.0029(9) -0.0006(8) -0.0013(9)
C35 0.0177(11) 0.0209(11) 0.0290(13) 0.0008(9) -0.0020(9) -0.0014(9)
C36 0.0271(12) 0.0277(12) 0.0208(12) -0.0010(10) -0.0007(9) -0.0074(10)
C37 0.0233(12) 0.0341(14) 0.0334(14) 0.0141(11) -0.0054(10) -0.0019(10)
C38 0.0305(13) 0.0168(11) 0.0391(15) -0.0007(10) 0.0049(10) -0.0017(10)
C39 0.0261(12) 0.0243(12) 0.0301(14) -0.0009(10) -0.0041(10) -0.0094(10)
Fe1 0.01699(16) 0.01709(17) 0.01921(17) -0.00201(13) -0.00324(12) 0.00027(12)
Fe2 0.01706(17) 0.01705(17) 0.01982(18) -0.00091(13) -0.00308(12) -0.00078(12)
Si1 0.0177(3) 0.0166(3) 0.0181(3) -0.0020(2) -0.0028(2) -0.0006(2)

loop_
_atom_type_symbol
_atom_type_description
_atom_type_scat_dispersion_real
_atom_type_scat_dispersion_imag
_atom_type_scat_source
C C 0.0033 0.0016 'International Tables Vol C Tables 4.2.6.8 and 6.1.1.4'
H H 0.0000 0.0000 'International Tables Vol C Tables 4.2.6.8 and 6.1.1.4'
Fe Fe 0.3463 0.8444 'International Tables Vol C Tables 4.2.6.8 and 6.1.1.4'
Si Si 0.0817 0.0704 'International Tables Vol C Tables 4.2.6.8 and 6.1.1.4'

loop_
_geom_angle_atom_site_label_1
_geom_angle_atom_site_label_2
_geom_angle_atom_site_label_3
_geom_angle
C2 C1 Si1 114.87(15)
C2 C1 H1A 108.5
Si1 C1 H1A 108.5
C2 C1 H1B 108.5
Si1 C1 H1B 108.5
H1A C1 H1B 107.5
C1 C2 H2A 109.5
C1 C2 H2B 109.5
H2A C2 H2B 109.5
C1 C2 H2C 109.5
H2A C2 H2C 109.5
H2B C2 H2C 109.5
C4 C3 Si1 117.66(15)
C4 C3 H3A 107.9
Si1 C3 H3A 107.9
C4 C3 H3B 107.9
Si1 C3 H3B 107.9
H3A C3 H3B 107.2
C3 C4 H4A 109.5
C3 C4 H4B 109.5
H4A C4 H4B 109.5
C3 C4 H4C 109.5
H4A C4 H4C 109.5
H4B C4 H4C 109.5
C21 C20 C24 105.31(19)
C21 C20 Si1 125.80(16)
C24 C20 Si1 128.76(17)
C21 C20 Fe1 68.52(11)
C24 C20 Fe1 68.05(11)
Si1 C20 Fe1 130.71(11)
C22 C21 C20 109.48(19)
C22 C21 Fe1 69.59(12)
C20 C21 Fe1 70.51(11)
C22 C21 H21 125.3
C20 C21 H21 125.3
Fe1 C21 H21 126.2
C23 C22 C21 107.84(19)
C23 C22 Fe1 69.68(12)
C21 C22 Fe1 69.58(12)
C23 C22 H22 126.1
C21 C22 H22 126.1
Fe1 C22 H22 126.2
C22 C23 C24 107.93(19)
C22 C23 Fe1 69.77(12)
C24 C23 Fe1 69.20(12)
C22 C23 H23 126.0
C24 C23 H23 126.0
Fe1 C23 H23 126.6
C23 C24 C20 109.42(19)
C23 C24 Fe1 69.89(12)
C20 C24 Fe1 70.80(12)
C23 C24 H24 125.3
C20 C24 H24 125.3
Fe1 C24 H24 125.6
C26 C25 C29 108.0(2)
C26 C25 Fe1 69.42(12)
C29 C25 Fe1 69.34(12)
C26 C25 H25 126.0
C29 C25 H25 126.0
Fe1 C25 H25 126.8
C25 C26 C27 108.4(2)
C25 C26 Fe1 70.11(12)
C27 C26 Fe1 69.78(12)
C25 C26 H26 125.8
C27 C26 H26 125.8
Fe1 C26 H26 125.9
C26 C27 C28 107.6(2)
C26 C27 Fe1 69.49(12)
C28 C27 Fe1 69.40(12)
C26 C27 H27 126.2
C28 C27 H27 126.2
Fe1 C27 H27 126.5
C29 C28 C27 108.2(2)
C29 C28 Fe1 69.78(12)
C27 C28 Fe1 69.81(12)
C29 C28 H28 125.9
C27 C28 H28 125.9
Fe1 C28 H28 126.1
C28 C29 C25 107.8(2)
C28 C29 Fe1 69.53(12)
C25 C29 Fe1 69.89(12)
C28 C29 H29 126.1
C25 C29 H29 126.1
Fe1 C29 H29 126.0
C31 C30 C34 105.30(18)
C31 C30 Si1 128.42(16)
C34 C30 Si1 126.27(16)
C31 C30 Fe2 68.40(12)
C34 C30 Fe2 68.40(12)
Si1 C30 Fe2 126.41(11)
C32 C31 C30 109.38(19)
C32 C31 Fe2 69.47(12)
C30 C31 Fe2 70.65(12)
C32 C31 H31 125.3
C30 C31 H31 125.3
Fe2 C31 H31 126.2
C33 C32 C31 108.32(18)
C33 C32 Fe2 70.04(12)
C31 C32 Fe2 69.81(12)
C33 C32 H32 125.8
C31 C32 H32 125.8
Fe2 C32 H32 125.9
C32 C33 C34 107.70(19)
C32 C33 Fe2 69.41(12)
C34 C33 Fe2 69.56(12)
C32 C33 H33 126.2
C34 C33 H33 126.2
Fe2 C33 H33 126.4
C33 C34 C30 109.3(2)
C33 C34 Fe2 69.67(12)
C30 C34 Fe2 70.46(12)
C33 C34 H34 125.4
C30 C34 H34 125.4
Fe2 C34 H34 126.1
C36 C35 C39 108.1(2)
C36 C35 Fe2 69.57(12)
C39 C35 Fe2 69.68(13)
C36 C35 H35 126.0
C39 C35 H35 126.0
Fe2 C35 H35 126.4
C35 C36 C37 107.7(2)
C35 C36 Fe2 69.83(13)
C37 C36 Fe2 69.90(13)
C35 C36 H36 126.1
C37 C36 H36 126.1
Fe2 C36 H36 125.7
C38 C37 C36 107.9(2)
C38 C37 Fe2 69.78(13)
C36 C37 Fe2 69.31(12)
C38 C37 H37 126.0
C36 C37 H37 126.0
Fe2 C37 H37 126.4
C39 C38 C37 108.2(2)
C39 C38 Fe2 69.62(13)
C37 C38 Fe2 69.82(13)
C39 C38 H38 125.9
C37 C38 H38 125.9
Fe2 C38 H38 126.2
C38 C39 C35 108.1(2)
C38 C39 Fe2 69.97(13)
C35 C39 Fe2 69.74(13)
C38 C39 H39 126.0
C35 C39 H39 126.0
Fe2 C39 H39 125.9
C24 Fe1 C28 119.67(9)
C24 Fe1 C26 162.71(9)
C28 Fe1 C26 68.49(9)
C24 Fe1 C29 106.93(9)
C28 Fe1 C29 40.70(9)
C26 Fe1 C29 68.49(9)
C24 Fe1 C23 40.90(9)
C28 Fe1 C23 105.26(9)
C26 Fe1 C23 155.69(9)
C29 Fe1 C23 122.96(9)
C24 Fe1 C21 68.39(9)
C28 Fe1 C21 160.51(9)
C26 Fe1 C21 109.26(8)
C29 Fe1 C21 158.13(9)
C23 Fe1 C21 68.40(8)
C24 Fe1 C22 68.57(9)
C28 Fe1 C22 122.57(9)
C26 Fe1 C22 121.66(9)
C29 Fe1 C22 159.32(9)
C23 Fe1 C22 40.55(9)
C21 Fe1 C22 40.83(8)
C24 Fe1 C27 154.85(9)
C28 Fe1 C27 40.80(9)
C26 Fe1 C27 40.73(9)
C29 Fe1 C27 68.61(9)
C23 Fe1 C27 119.29(9)
C21 Fe1 C27 124.85(9)
C22 Fe1 C27 106.41(9)
C24 Fe1 C25 125.38(9)
C28 Fe1 C25 68.39(9)
C26 Fe1 C25 40.46(9)
C29 Fe1 C25 40.78(9)
C23 Fe1 C25 161.04(9)
C21 Fe1 C25 123.34(9)
C22 Fe1 C25 157.89(9)
C27 Fe1 C25 68.35(9)
C24 Fe1 C20 41.15(8)
C28 Fe1 C20 156.01(9)
C26 Fe1 C20 125.82(9)
C29 Fe1 C20 121.44(9)
C23 Fe1 C20 69.35(8)
C21 Fe1 C20 40.97(9)
C22 Fe1 C20 69.33(9)
C27 Fe1 C20 162.29(9)
C25 Fe1 C20 108.76(9)
C32 Fe2 C36 118.44(9)
C32 Fe2 C31 40.72(8)
C36 Fe2 C31 108.00(9)
C32 Fe2 C39 164.12(9)
C36 Fe2 C39 68.36(9)
C31 Fe2 C39 154.17(9)
C32 Fe2 C35 153.28(9)
C36 Fe2 C35 40.60(9)
C31 Fe2 C35 119.89(9)
C39 Fe2 C35 40.58(9)
C32 Fe2 C34 68.35(9)
C36 Fe2 C34 165.85(9)
C31 Fe2 C34 68.31(9)
C39 Fe2 C34 108.62(9)
C35 Fe2 C34 128.27(9)
C32 Fe2 C33 40.55(9)
C36 Fe2 C33 152.07(9)
C31 Fe2 C33 68.40(9)
C39 Fe2 C33 127.09(10)
C35 Fe2 C33 165.47(9)
C34 Fe2 C33 40.77(8)
C32 Fe2 C38 126.21(9)
C36 Fe2 C38 68.32(10)
C31 Fe2 C38 164.14(9)
C39 Fe2 C38 40.41(9)
C35 Fe2 C38 68.10(9)
C34 Fe2 C38 119.01(9)
C33 Fe2 C38 107.18(9)
C32 Fe2 C37 106.92(9)
C36 Fe2 C37 40.79(9)
C31 Fe2 C37 126.89(10)
C39 Fe2 C37 68.08(10)
C35 Fe2 C37 68.22(9)
C34 Fe2 C37 152.31(10)
C33 Fe2 C37 117.78(9)
C38 Fe2 C37 40.40(10)
C32 Fe2 C30 69.17(8)
C36 Fe2 C30 127.21(9)
C31 Fe2 C30 40.95(8)
C39 Fe2 C30 119.55(9)
C35 Fe2 C30 108.36(8)
C34 Fe2 C30 41.14(8)
C33 Fe2 C30 69.32(8)
C38 Fe2 C30 153.42(10)
C37 Fe2 C30 164.98(10)
C20 Si1 C30 107.44(9)
C20 Si1 C3 114.47(10)
C30 Si1 C3 106.47(9)
C20 Si1 C1 108.51(10)
C30 Si1 C1 108.49(9)
C3 Si1 C1 111.23(10)

loop_
_geom_bond_atom_site_label_1
_geom_bond_atom_site_label_2
_geom_bond_distance
C1 C2 1.531(3)
C1 Si1 1.880(2)
C1 H1A 0.9900
C1 H1B 0.9900
C2 H2A 0.9800
C2 H2B 0.9800
C2 H2C 0.9800
C3 C4 1.532(3)
C3 Si1 1.876(2)
C3 H3A 0.9900
C3 H3B 0.9900
C4 H4A 0.9800
C4 H4B 0.9800
C4 H4C 0.9800
C20 C21 1.441(3)
C20 C24 1.444(3)
C20 Si1 1.861(2)
C20 Fe1 2.073(2)
C21 C22 1.428(3)
C21 Fe1 2.046(2)
C21 H21 0.9500
C22 C23 1.418(3)
C22 Fe1 2.046(2)
C22 H22 0.9500
C23 C24 1.426(3)
C23 Fe1 2.045(2)
C23 H23 0.9500
C24 Fe1 2.036(2)
C24 H24 0.9500
C25 C26 1.416(3)
C25 C29 1.427(3)
C25 Fe1 2.051(2)
C25 H25 0.9500
C26 C27 1.423(3)
C26 Fe1 2.042(2)
C26 H26 0.9500
C27 C28 1.424(3)
C27 Fe1 2.046(2)
C27 H27 0.9500
C28 C29 1.420(3)
C28 Fe1 2.041(2)
C28 H28 0.9500
C29 Fe1 2.044(2)
C29 H29 0.9500
C30 C31 1.439(3)
C30 C34 1.447(3)
C30 Si1 1.866(2)
C30 Fe2 2.072(2)
C31 C32 1.419(3)
C31 Fe2 2.042(2)
C31 H31 0.9500
C32 C33 1.415(3)
C32 Fe2 2.038(2)
C32 H32 0.9500
C33 C34 1.425(3)
C33 Fe2 2.046(2)
C33 H33 0.9500
C34 Fe2 2.044(2)
C34 H34 0.9500
C35 C36 1.417(3)
C35 C39 1.417(3)
C35 Fe2 2.044(2)
C35 H35 0.9500
C36 C37 1.425(3)
C36 Fe2 2.040(2)
C36 H36 0.9500
C37 C38 1.414(4)
C37 Fe2 2.048(2)
C37 H37 0.9500
C38 C39 1.413(3)
C38 Fe2 2.047(2)
C38 H38 0.9500
C39 Fe2 2.043(2)
C39 H39 0.9500

loop_
_geom_torsion_atom_site_label_1
_geom_torsion_atom_site_label_2
_geom_torsion_atom_site_label_3
_geom_torsion_atom_site_label_4
_geom_torsion
C24 C20 C21 C22 -0.4(2)
Si1 C20 C21 C22 175.69(14)
Fe1 C20 C21 C22 -58.83(14)
C24 C20 C21 Fe1 58.39(13)
Si1 C20 C21 Fe1 -125.48(16)
C20 C21 C22 C23 0.0(2)
Fe1 C21 C22 C23 -59.39(14)
C20 C21 C22 Fe1 59.39(14)
C21 C22 C23 C24 0.5(2)
Fe1 C22 C23 C24 -58.87(14)
C21 C22 C23 Fe1 59.33(14)
C22 C23 C24 C20 -0.7(2)
Fe1 C23 C24 C20 -59.97(14)
C22 C23 C24 Fe1 59.23(14)
C21 C20 C24 C23 0.7(2)
Si1 C20 C24 C23 -175.25(15)
Fe1 C20 C24 C23 59.42(14)
C21 C20 C24 Fe1 -58.69(13)
Si1 C20 C24 Fe1 125.33(17)
C29 C25 C26 C27 0.7(2)
Fe1 C25 C26 C27 59.51(14)
C29 C25 C26 Fe1 -58.78(14)
C25 C26 C27 C28 -0.6(2)
Fe1 C26 C27 C28 59.14(14)
C25 C26 C27 Fe1 -59.72(14)
C26 C27 C28 C29 0.2(2)
Fe1 C27 C28 C29 59.40(14)
C26 C27 C28 Fe1 -59.20(14)
C27 C28 C29 C25 0.2(2)
Fe1 C28 C29 C25 59.67(14)
C27 C28 C29 Fe1 -59.42(14)
C26 C25 C29 C28 -0.6(2)
Fe1 C25 C29 C28 -59.44(14)
C26 C25 C29 Fe1 58.83(14)
C34 C30 C31 C32 -0.1(2)
Si1 C30 C31 C32 -178.89(16)
Fe2 C30 C31 C32 -58.83(15)
C34 C30 C31 Fe2 58.75(14)
Si1 C30 C31 Fe2 -120.05(17)
C30 C31 C32 C33 -0.1(2)
Fe2 C31 C32 C33 -59.67(15)
C30 C31 C32 Fe2 59.55(15)
C31 C32 C33 C34 0.3(2)
Fe2 C32 C33 C34 -59.25(15)
C31 C32 C33 Fe2 59.53(15)
C32 C33 C34 C30 -0.3(2)
Fe2 C33 C34 C30 -59.49(15)
C32 C33 C34 Fe2 59.15(14)
C31 C30 C34 C33 0.3(2)
Si1 C30 C34 C33 179.10(15)
Fe2 C30 C34 C33 59.01(15)
C31 C30 C34 Fe2 -58.75(14)
Si1 C30 C34 Fe2 120.09(16)
C39 C35 C36 C37 0.7(3)
Fe2 C35 C36 C37 59.90(15)
C39 C35 C36 Fe2 -59.24(15)
C35 C36 C37 C38 -0.5(3)
Fe2 C36 C37 C38 59.31(16)
C35 C36 C37 Fe2 -59.85(15)
C36 C37 C38 C39 0.2(3)
Fe2 C37 C38 C39 59.24(15)
C36 C37 C38 Fe2 -59.02(16)
C37 C38 C39 C35 0.2(3)
Fe2 C38 C39 C35 59.55(15)
C37 C38 C39 Fe2 -59.36(16)
C36 C35 C39 C38 -0.5(3)
Fe2 C35 C39 C38 -59.70(15)
C36 C35 C39 Fe2 59.17(15)
C23 C24 Fe1 C28 78.75(15)
C20 C24 Fe1 C28 -161.08(13)
C23 C24 Fe1 C26 -167.0(3)
C20 C24 Fe1 C26 -46.8(3)
C23 C24 Fe1 C29 121.13(13)
C20 C24 Fe1 C29 -118.70(13)
C20 C24 Fe1 C23 120.16(18)
C23 C24 Fe1 C21 -81.52(13)
C20 C24 Fe1 C21 38.64(13)
C23 C24 Fe1 C22 -37.47(12)
C20 C24 Fe1 C22 82.69(14)
C23 C24 Fe1 C27 45.5(3)
C20 C24 Fe1 C27 165.70(19)
C23 C24 Fe1 C25 162.14(12)
C20 C24 Fe1 C25 -77.70(15)
C23 C24 Fe1 C20 -120.16(18)
C29 C28 Fe1 C24 81.46(15)
C27 C28 Fe1 C24 -159.13(13)
C29 C28 Fe1 C26 -81.60(14)
C27 C28 Fe1 C26 37.81(13)
C27 C28 Fe1 C29 119.41(19)
C29 C28 Fe1 C23 123.20(13)
C27 C28 Fe1 C23 -117.39(14)
C29 C28 Fe1 C21 -168.7(2)
C27 C28 Fe1 C21 -49.3(3)
C29 C28 Fe1 C22 163.71(13)
C27 C28 Fe1 C22 -76.89(16)
C29 C28 Fe1 C27 -119.41(19)
C29 C28 Fe1 C25 -37.94(13)
C27 C28 Fe1 C25 81.47(14)
C29 C28 Fe1 C20 49.8(3)
C27 C28 Fe1 C20 169.23(19)
C25 C26 Fe1 C24 -40.1(3)
C27 C26 Fe1 C24 -159.5(3)
C25 C26 Fe1 C28 81.49(14)
C27 C26 Fe1 C28 -37.87(13)
C25 C26 Fe1 C29 37.60(13)
C27 C26 Fe1 C29 -81.76(14)
C25 C26 Fe1 C23 160.83(19)
C27 C26 Fe1 C23 41.5(3)
C25 C26 Fe1 C21 -119.17(13)
C27 C26 Fe1 C21 121.46(14)
C25 C26 Fe1 C22 -162.61(13)
C27 C26 Fe1 C22 78.03(15)
C25 C26 Fe1 C27 119.36(19)
C27 C26 Fe1 C25 -119.36(19)
C25 C26 Fe1 C20 -76.42(15)
C27 C26 Fe1 C20 164.22(13)
C28 C29 Fe1 C24 -116.08(14)
C25 C29 Fe1 C24 125.00(14)
C25 C29 Fe1 C28 -118.92(19)
C28 C29 Fe1 C26 81.59(14)
C25 C29 Fe1 C26 -37.32(13)
C28 C29 Fe1 C23 -74.17(16)
C25 C29 Fe1 C23 166.91(13)
C28 C29 Fe1 C21 169.9(2)
C25 C29 Fe1 C21 51.0(3)
C28 C29 Fe1 C22 -42.0(3)
C25 C29 Fe1 C22 -161.0(2)
C28 C29 Fe1 C27 37.68(13)
C25 C29 Fe1 C27 -81.23(14)
C28 C29 Fe1 C25 118.92(19)
C28 C29 Fe1 C20 -158.65(13)
C25 C29 Fe1 C20 82.43(15)
C22 C23 Fe1 C24 -119.40(18)
C22 C23 Fe1 C28 122.64(13)
C24 C23 Fe1 C28 -117.95(13)
C22 C23 Fe1 C26 51.3(3)
C24 C23 Fe1 C26 170.66(19)
C22 C23 Fe1 C29 163.20(13)
C24 C23 Fe1 C29 -77.39(15)
C22 C23 Fe1 C21 -37.91(12)
C24 C23 Fe1 C21 81.50(13)
C24 C23 Fe1 C22 119.40(18)
C22 C23 Fe1 C27 80.95(14)
C24 C23 Fe1 C27 -159.65(12)
C22 C23 Fe1 C25 -169.7(2)
C24 C23 Fe1 C25 -50.3(3)
C22 C23 Fe1 C20 -81.96(13)
C24 C23 Fe1 C20 37.44(12)
C22 C21 Fe1 C24 81.80(14)
C20 C21 Fe1 C24 -38.81(12)
C22 C21 Fe1 C28 -36.7(3)
C20 C21 Fe1 C28 -157.3(2)
C22 C21 Fe1 C26 -116.50(13)
C20 C21 Fe1 C26 122.89(13)
C22 C21 Fe1 C29 163.4(2)
C20 C21 Fe1 C29 42.8(3)
C22 C21 Fe1 C23 37.65(13)
C20 C21 Fe1 C23 -82.96(13)
C20 C21 Fe1 C22 -120.61(18)
C22 C21 Fe1 C27 -73.79(15)
C20 C21 Fe1 C27 165.60(12)
C22 C21 Fe1 C25 -159.20(13)
C20 C21 Fe1 C25 80.19(15)
C22 C21 Fe1 C20 120.61(18)
C23 C22 Fe1 C24 37.79(12)
C21 C22 Fe1 C24 -81.32(13)
C23 C22 Fe1 C28 -74.56(15)
C21 C22 Fe1 C28 166.32(13)
C23 C22 Fe1 C26 -157.83(13)
C21 C22 Fe1 C26 83.05(14)
C23 C22 Fe1 C29 -43.4(3)
C21 C22 Fe1 C29 -162.5(2)
C21 C22 Fe1 C23 -119.12(18)
C23 C22 Fe1 C21 119.12(18)
C23 C22 Fe1 C27 -116.12(13)
C21 C22 Fe1 C27 124.76(13)
C23 C22 Fe1 C25 171.1(2)
C21 C22 Fe1 C25 52.0(3)
C23 C22 Fe1 C20 82.03(13)
C21 C22 Fe1 C20 -37.09(12)
C26 C27 Fe1 C24 165.81(19)
C28 C27 Fe1 C24 46.8(3)
C26 C27 Fe1 C28 119.06(19)
C28 C27 Fe1 C26 -119.06(19)
C26 C27 Fe1 C29 81.46(14)
C28 C27 Fe1 C29 -37.59(13)
C26 C27 Fe1 C23 -161.78(13)
C28 C27 Fe1 C23 79.16(15)
C26 C27 Fe1 C21 -78.89(15)
C28 C27 Fe1 C21 162.05(13)
C26 C27 Fe1 C22 -119.77(13)
C28 C27 Fe1 C22 121.17(14)
C26 C27 Fe1 C25 37.48(13)
C28 C27 Fe1 C25 -81.58(14)
C26 C27 Fe1 C20 -46.5(3)
C28 C27 Fe1 C20 -165.5(3)
C26 C25 Fe1 C24 166.41(12)
C29 C25 Fe1 C24 -73.96(16)
C26 C25 Fe1 C28 -81.76(14)
C29 C25 Fe1 C28 37.87(14)
C29 C25 Fe1 C26 119.63(19)
C26 C25 Fe1 C29 -119.63(19)
C26 C25 Fe1 C23 -155.4(2)
C29 C25 Fe1 C23 -35.8(3)
C26 C25 Fe1 C21 80.62(15)
C29 C25 Fe1 C21 -159.74(13)
C26 C25 Fe1 C22 42.5(3)
C29 C25 Fe1 C22 162.2(2)
C26 C25 Fe1 C27 -37.72(13)
C29 C25 Fe1 C27 81.91(14)
C26 C25 Fe1 C20 123.65(13)
C29 C25 Fe1 C20 -116.72(14)
C21 C20 Fe1 C24 117.68(18)
Si1 C20 Fe1 C24 -122.9(2)
C21 C20 Fe1 C28 161.5(2)
C24 C20 Fe1 C28 43.9(3)
Si1 C20 Fe1 C28 -79.1(3)
C21 C20 Fe1 C26 -77.83(15)
C24 C20 Fe1 C26 164.49(13)
Si1 C20 Fe1 C26 41.55(19)
C21 C20 Fe1 C29 -162.75(12)
C24 C20 Fe1 C29 79.58(15)
Si1 C20 Fe1 C29 -43.36(18)
C21 C20 Fe1 C23 80.45(13)
C24 C20 Fe1 C23 -37.23(13)
Si1 C20 Fe1 C23 -160.16(17)
C24 C20 Fe1 C21 -117.68(18)
Si1 C20 Fe1 C21 119.4(2)
C21 C20 Fe1 C22 36.98(12)
C24 C20 Fe1 C22 -80.70(14)
Si1 C20 Fe1 C22 156.36(17)
C21 C20 Fe1 C27 -42.1(3)
C24 C20 Fe1 C27 -159.8(3)
Si1 C20 Fe1 C27 77.2(3)
C21 C20 Fe1 C25 -119.61(13)
C24 C20 Fe1 C25 122.71(13)
Si1 C20 Fe1 C25 -0.22(17)
C33 C32 Fe2 C36 -155.86(12)
C31 C32 Fe2 C36 84.80(14)
C33 C32 Fe2 C31 119.34(17)
C33 C32 Fe2 C39 -44.1(4)
C31 C32 Fe2 C39 -163.4(3)
C33 C32 Fe2 C35 171.78(18)
C31 C32 Fe2 C35 52.4(2)
C33 C32 Fe2 C34 37.87(12)
C31 C32 Fe2 C34 -81.47(13)
C31 C32 Fe2 C33 -119.34(17)
C33 C32 Fe2 C38 -72.99(16)
C31 C32 Fe2 C38 167.67(13)
C33 C32 Fe2 C37 -113.19(14)
C31 C32 Fe2 C37 127.48(14)
C33 C32 Fe2 C30 82.15(13)
C31 C32 Fe2 C30 -37.19(12)
C35 C36 Fe2 C32 -158.30(13)
C37 C36 Fe2 C32 83.05(16)
C35 C36 Fe2 C31 -115.22(13)
C37 C36 Fe2 C31 126.13(14)
C35 C36 Fe2 C39 37.56(13)
C37 C36 Fe2 C39 -81.09(15)
C37 C36 Fe2 C35 -118.7(2)
C35 C36 Fe2 C34 -42.7(4)
C37 C36 Fe2 C34 -161.4(3)
C35 C36 Fe2 C33 167.12(18)
C37 C36 Fe2 C33 48.5(3)
C35 C36 Fe2 C38 81.19(14)
C37 C36 Fe2 C38 -37.46(14)
C35 C36 Fe2 C37 118.7(2)
C35 C36 Fe2 C30 -73.84(16)
C37 C36 Fe2 C30 167.51(14)
C30 C31 Fe2 C32 -120.47(18)
C32 C31 Fe2 C36 -112.96(13)
C30 C31 Fe2 C36 126.57(13)
C32 C31 Fe2 C39 169.68(19)
C30 C31 Fe2 C39 49.2(3)
C32 C31 Fe2 C35 -155.73(13)
C30 C31 Fe2 C35 83.80(14)
C32 C31 Fe2 C34 81.57(13)
C30 C31 Fe2 C34 -38.90(12)
C32 C31 Fe2 C33 37.55(12)
C30 C31 Fe2 C33 -82.92(13)
C32 C31 Fe2 C38 -39.1(4)
C30 C31 Fe2 C38 -159.6(3)
C32 C31 Fe2 C37 -71.68(16)
C30 C31 Fe2 C37 167.84(13)
C32 C31 Fe2 C30 120.47(18)
C38 C39 Fe2 C32 -37.0(4)
C35 C39 Fe2 C32 -156.1(3)
C38 C39 Fe2 C36 81.55(15)
C35 C39 Fe2 C36 -37.58(13)
C38 C39 Fe2 C31 168.30(19)
C35 C39 Fe2 C31 49.2(3)
C38 C39 Fe2 C35 119.1(2)
C38 C39 Fe2 C34 -113.19(15)
C35 C39 Fe2 C34 127.69(13)
C38 C39 Fe2 C33 -71.53(17)
C35 C39 Fe2 C33 169.34(13)
C35 C39 Fe2 C38 -119.1(2)
C38 C39 Fe2 C37 37.47(14)
C35 C39 Fe2 C37 -81.66(15)
C38 C39 Fe2 C30 -156.92(13)
C35 C39 Fe2 C30 83.95(15)
C36 C35 Fe2 C32 46.3(2)
C39 C35 Fe2 C32 165.73(17)
C39 C35 Fe2 C36 119.41(19)
C36 C35 Fe2 C31 82.94(15)
C39 C35 Fe2 C31 -157.65(13)
C36 C35 Fe2 C39 -119.41(19)
C36 C35 Fe2 C34 167.80(13)
C39 C35 Fe2 C34 -72.79(16)
C36 C35 Fe2 C33 -155.4(3)
C39 C35 Fe2 C33 -36.0(4)
C36 C35 Fe2 C38 -81.80(15)
C39 C35 Fe2 C38 37.61(14)
C36 C35 Fe2 C37 -38.12(14)
C39 C35 Fe2 C37 81.29(15)
C36 C35 Fe2 C30 126.29(14)
C39 C35 Fe2 C30 -114.29(14)
C33 C34 Fe2 C32 -37.67(13)
C30 C34 Fe2 C32 82.70(13)
C33 C34 Fe2 C36 -159.1(3)
C30 C34 Fe2 C36 -38.7(4)
C33 C34 Fe2 C31 -81.64(14)
C30 C34 Fe2 C31 38.73(12)
C33 C34 Fe2 C39 125.72(14)
C30 C34 Fe2 C39 -113.92(13)
C33 C34 Fe2 C35 166.70(13)
C30 C34 Fe2 C35 -72.94(16)
C30 C34 Fe2 C33 120.36(19)
C33 C34 Fe2 C38 82.77(15)
C30 C34 Fe2 C38 -156.87(13)
C33 C34 Fe2 C37 47.6(3)
C30 C34 Fe2 C37 167.95(18)
C33 C34 Fe2 C30 -120.36(19)
C34 C33 Fe2 C32 119.11(18)
C32 C33 Fe2 C36 50.1(2)
C34 C33 Fe2 C36 169.25(18)
C32 C33 Fe2 C31 -37.71(12)
C34 C33 Fe2 C31 81.40(14)
C32 C33 Fe2 C39 166.19(12)
C34 C33 Fe2 C39 -74.70(16)
C32 C33 Fe2 C35 -165.2(3)
C34 C33 Fe2 C35 -46.0(4)
C32 C33 Fe2 C34 -119.11(18)
C32 C33 Fe2 C38 126.13(13)
C34 C33 Fe2 C38 -114.76(14)
C32 C33 Fe2 C37 83.70(15)
C34 C33 Fe2 C37 -157.19(14)
C32 C33 Fe2 C30 -81.75(13)
C34 C33 Fe2 C30 37.36(13)
C39 C38 Fe2 C32 168.23(13)
C37 C38 Fe2 C32 -72.32(16)
C39 C38 Fe2 C36 -81.65(15)
C37 C38 Fe2 C36 37.81(13)
C39 C38 Fe2 C31 -161.1(3)
C37 C38 Fe2 C31 -41.7(4)
C37 C38 Fe2 C39 119.5(2)
C39 C38 Fe2 C35 -37.77(14)
C37 C38 Fe2 C35 81.68(14)
C39 C38 Fe2 C34 84.94(16)
C37 C38 Fe2 C34 -155.60(13)
C39 C38 Fe2 C33 127.63(14)
C37 C38 Fe2 C33 -112.91(14)
C39 C38 Fe2 C37 -119.5(2)
C39 C38 Fe2 C30 49.7(3)
C37 C38 Fe2 C30 169.11(17)
C38 C37 Fe2 C32 126.53(14)
C36 C37 Fe2 C32 -114.17(14)
C38 C37 Fe2 C36 -119.30(19)
C38 C37 Fe2 C31 166.87(13)
C36 C37 Fe2 C31 -73.83(16)
C38 C37 Fe2 C39 -37.47(13)
C36 C37 Fe2 C39 81.83(15)
C38 C37 Fe2 C35 -81.35(14)
C36 C37 Fe2 C35 37.95(14)
C38 C37 Fe2 C34 51.0(2)
C36 C37 Fe2 C34 170.33(17)
C38 C37 Fe2 C33 84.05(15)
C36 C37 Fe2 C33 -156.65(14)
C36 C37 Fe2 C38 119.30(19)
C38 C37 Fe2 C30 -161.0(3)
C36 C37 Fe2 C30 -41.7(4)
C31 C30 Fe2 C32 36.98(13)
C34 C30 Fe2 C32 -80.53(13)
Si1 C30 Fe2 C32 159.56(16)
C31 C30 Fe2 C36 -73.56(15)
C34 C30 Fe2 C36 168.93(13)
Si1 C30 Fe2 C36 49.02(18)
C34 C30 Fe2 C31 -117.51(18)
Si1 C30 Fe2 C31 122.6(2)
C31 C30 Fe2 C39 -157.72(13)
C34 C30 Fe2 C39 84.77(14)
Si1 C30 Fe2 C39 -35.14(18)
C31 C30 Fe2 C35 -114.75(13)
C34 C30 Fe2 C35 127.74(13)
Si1 C30 Fe2 C35 7.83(16)
C31 C30 Fe2 C34 117.51(18)
Si1 C30 Fe2 C34 -119.9(2)
C31 C30 Fe2 C33 80.48(13)
C34 C30 Fe2 C33 -37.03(13)
Si1 C30 Fe2 C33 -156.95(16)
C31 C30 Fe2 C38 167.68(18)
C34 C30 Fe2 C38 50.2(2)
Si1 C30 Fe2 C38 -69.7(2)
C31 C30 Fe2 C37 -40.5(4)
C34 C30 Fe2 C37 -158.0(3)
Si1 C30 Fe2 C37 82.1(4)
C21 C20 Si1 C30 -81.72(19)
C24 C20 Si1 C30 93.5(2)
Fe1 C20 Si1 C30 -173.16(13)
C21 C20 Si1 C3 160.27(16)
C24 C20 Si1 C3 -24.5(2)
Fe1 C20 Si1 C3 68.84(17)
C21 C20 Si1 C1 35.4(2)
C24 C20 Si1 C1 -149.40(18)
Fe1 C20 Si1 C1 -56.04(17)
C31 C30 Si1 C20 21.7(2)
C34 C30 Si1 C20 -156.84(18)
Fe2 C30 Si1 C20 -68.33(15)
C31 C30 Si1 C3 144.80(19)
C34 C30 Si1 C3 -33.8(2)
Fe2 C30 Si1 C3 54.74(15)
C31 C30 Si1 C1 -95.4(2)
C34 C30 Si1 C1 86.0(2)
Fe2 C30 Si1 C1 174.54(12)
C4 C3 Si1 C20 -73.75(19)
C4 C3 Si1 C30 167.70(16)
C4 C3 Si1 C1 49.68(19)
C2 C1 Si1 C20 -178.33(15)
C2 C1 Si1 C30 -61.89(18)
C2 C1 Si1 C3 54.90(18)
